data_1011034
loop_
_publ_author_name
'Buessem, W'
'Eitel, A'

_publ_section_title 'Die Struktur des Pentacalciumtrialuminats'
_journal_coden_ASTM ZEKGAX
_journal_name_full
;
Zeitschrift fuer Kristallographie, Kristallgeometrie, Kristallphysik,
Kristallchemie (-144,1977)
;
_journal_page_first 175
_journal_page_last 188
_journal_volume 95
_journal_year 1936
_chemical_compound_source 'synthetic at 1743 K'
_chemical_formula_structural 'Ca12 Al14 O33'
_chemical_formula_sum 'Al14 Ca12 O33'
_chemical_name_mineral Mayenite
_chemical_name_systematic 'Calcium aluminium oxide (12/14/33)'
_space_group_IT_number 220
_symmetry_cell_setting cubic
_symmetry_Int_Tables_number 220
_symmetry_space_group_name_Hall 'I -4bd 2c 3'
_symmetry_space_group_name_H-M 'I -4 3 d'
_cell_angle_alpha 90
_cell_angle_beta 90
_cell_angle_gamma 90
_cell_formula_units_Z 2
_cell_length_a 11.95
_cell_length_b 11.95
_cell_length_c 11.95
_cell_volume 1706.5
_exptl_crystal_density_meas 2.69(0)
_cod_database_code 1011034

loop_
_symmetry_equiv_pos_as_xyz
x,y,z
1/2+x,1/2-y,-z
-x,1/2+y,1/2-z
1/2-x,-y,1/2+z
1/4+x,1/4+z,1/4+y
3/4+x,1/4-z,3/4-y
1/4-x,3/4-z,3/4+y
3/4-x,3/4+z,1/4-y
y,z,x
1/2-y,-z,1/2+x
1/2+y,1/2-z,-x
-y,1/2+z,1/2-x
1/4+z,1/4+y,1/4+x
1/4-z,3/4-y,3/4+x
3/4-z,3/4+y,1/4-x
3/4+z,1/4-y,3/4-x
z,x,y
-z,1/2+x,1/2-y
1/2-z,-x,1/2+y
1/2+z,1/2-x,-y
1/4+y,1/4+x,1/4+z
3/4-y,3/4+x,1/4-z
3/4+y,1/4-x,3/4-z
1/4-y,3/4-x,3/4+z
1/2+x,1/2+y,1/2+z
x,-y,1/2-z
1/2-x,y,-z
-x,1/2-y,z
3/4+x,3/4+z,3/4+y
1/4+x,3/4-z,1/4-y
3/4-x,1/4-z,1/4+y
1/4-x,1/4+z,3/4-y
1/2+y,1/2+z,1/2+x
-y,1/2-z,x
y,-z,1/2-x
1/2-y,z,-x
3/4+z,3/4+y,3/4+x
3/4-z,1/4-y,1/4+x
1/4-z,1/4+y,3/4-x
1/4+z,3/4-y,1/4-x
1/2+z,1/2+x,1/2+y
1/2-z,x,-y
-z,1/2-x,y
z,-x,1/2-y
3/4+y,3/4+x,3/4+z
1/4-y,1/4+x,3/4-z
1/4+y,3/4-x,1/4-z
3/4-y,1/4-x,1/4+z

loop_
_atom_site_label
_atom_site_type_symbol
_atom_site_symmetry_multiplicity
_atom_site_Wyckoff_symbol
_atom_site_fract_x
_atom_site_fract_y
_atom_site_fract_z
_atom_site_occupancy
_atom_site_attached_hydrogens
_atom_site_calc_flag
Ca1 Ca2+ 24 d 0.103 0. 0.25 1. 0 d
Al1 Al3+ 12 a 0.375 0. 0.25 1. 0 d
Al2 Al3+ 16 c -0.022 -0.022 -0.022 1. 0 d
O1 O2- 16 c 0.064 0.064 0.064 1. 0 d
O2 O2- 48 e 0.283 0.097 0.197 1. 0 d
O3 O2- 2 ? -1. -1. -1. 1. 0 dum

loop_
_atom_type_symbol
_atom_type_oxidation_number
Ca2+ 2.000
Al3+ 3.000
O2- -2.000
